data_1514449
loop_
_publ_author_name
'Wei, Yong-Sheng'
'Chen, Kai-Jie'
'Liao, Pei-Qin'
'Zhu, Bao-Yong'
'Lin, Rui-Biao'
'Zhou, Hao-Long'
'Wang, Bao-Ying'
'Xue, Wei'
'Zhang, Jie-Peng'
'Chen, Xiao-Ming'

_publ_section_title
;
 Turning on the flexibility of isoreticular porous coordination frameworks
 for drastically tunable framework breathing and thermal expansion
;
_journal_issue 4
_journal_name_full 'Chemical Science'
_journal_page_first 1539
_journal_paper_doi 10.1039/c3sc22222e
_journal_volume 4
_journal_year 2013
_chemical_formula_sum 'C108 H127 N18 Ni3 O25'
_chemical_formula_weight 2253.41
_chemical_name_systematic
;
?
;
_space_group_IT_number 167
_symmetry_cell_setting trigonal
_symmetry_space_group_name_Hall '-R 3 2"c'
_symmetry_space_group_name_H-M 'R -3 c :H'
_atom_sites_solution_hydrogens geom
_atom_sites_solution_primary direct
_atom_sites_solution_secondary difmap
_audit_creation_method SHELXL-97
_cell_angle_alpha 90.00
_cell_angle_beta 90.00
_cell_angle_gamma 120.00
_cell_formula_units_Z 6
_cell_length_a 29.106(3)
_cell_length_b 29.106(3)
_cell_length_c 23.417(2)
_cell_measurement_temperature 119(2)
_cell_volume 17180(3)
_computing_structure_refinement 'SHELXL-97 (Sheldrick, 1997)'
_computing_structure_solution 'SHELXS-97 (Sheldrick, 1990)'
_diffrn_ambient_temperature 119(2)
_diffrn_measured_fraction_theta_full 0.998
_diffrn_measured_fraction_theta_max 0.998
_diffrn_measurement_device_type CCD
_diffrn_measurement_method '/w scan'
_diffrn_radiation_monochromator graphite
_diffrn_radiation_source 'fine-focus sealed tube'
_diffrn_radiation_type MoK\a
_diffrn_radiation_wavelength 0.71073
_diffrn_reflns_av_R_equivalents 0.0522
_diffrn_reflns_av_sigmaI/netI 0.0283
_diffrn_reflns_limit_h_max 34
_diffrn_reflns_limit_h_min -34
_diffrn_reflns_limit_k_max 34
_diffrn_reflns_limit_k_min -34
_diffrn_reflns_limit_l_max 25
_diffrn_reflns_limit_l_min -27
_diffrn_reflns_number 30958
_diffrn_reflns_theta_full 24.99
_diffrn_reflns_theta_max 24.99
_diffrn_reflns_theta_min 1.40
_exptl_absorpt_coefficient_mu 0.566
_exptl_absorpt_correction_T_max 0.9200
_exptl_absorpt_correction_T_min 0.8266
_exptl_absorpt_correction_type multi-scan
_exptl_absorpt_process_details SADABS
_exptl_crystal_colour green
_exptl_crystal_density_diffrn 1.307
_exptl_crystal_density_method 'not measured'
_exptl_crystal_description plate
_exptl_crystal_F_000 7110
_exptl_crystal_size_max 0.35
_exptl_crystal_size_mid 0.20
_exptl_crystal_size_min 0.15
_refine_diff_density_max 2.766
_refine_diff_density_min -1.001
_refine_diff_density_rms 0.194
_refine_ls_extinction_method none
_refine_ls_goodness_of_fit_ref 1.167
_refine_ls_hydrogen_treatment constr
_refine_ls_matrix_type full
_refine_ls_number_parameters 203
_refine_ls_number_reflns 3363
_refine_ls_number_restraints 39
_refine_ls_restrained_S_all 1.200
_refine_ls_R_factor_all 0.1246
_refine_ls_R_factor_gt 0.1087
_refine_ls_shift/su_max 0.000
_refine_ls_shift/su_mean 0.000
_refine_ls_structure_factor_coef Fsqd
_refine_ls_weighting_details 'calc w=1/[\s^2^(Fo^2^)+(0.1402P)^2^+358.5655P] where P=(Fo^2^+2Fc^2^)/3'
_refine_ls_weighting_scheme calc
_refine_ls_wR_factor_gt 0.2907
_refine_ls_wR_factor_ref 0.3070
_reflns_number_gt 2757
_reflns_number_total 3363
_reflns_threshold_expression >2sigma(I)
_cod_data_source_file c3sc22222e.txt
_cod_data_source_block DMF_119K_trial1
_cod_original_sg_symbol_H-M R-3c
_cod_database_code 1514449

loop_
_symmetry_equiv_pos_as_xyz
'x, y, z'
'-y, x-y, z'
'-x+y, -x, z'
'y, x, -z+1/2'
'x-y, -y, -z+1/2'
'-x, -x+y, -z+1/2'
'x+2/3, y+1/3, z+1/3'
'-y+2/3, x-y+1/3, z+1/3'
'-x+y+2/3, -x+1/3, z+1/3'
'y+2/3, x+1/3, -z+5/6'
'x-y+2/3, -y+1/3, -z+5/6'
'-x+2/3, -x+y+1/3, -z+5/6'
'x+1/3, y+2/3, z+2/3'
'-y+1/3, x-y+2/3, z+2/3'
'-x+y+1/3, -x+2/3, z+2/3'
'y+1/3, x+2/3, -z+7/6'
'x-y+1/3, -y+2/3, -z+7/6'
'-x+1/3, -x+y+2/3, -z+7/6'
'-x, -y, -z'
'y, -x+y, -z'
'x-y, x, -z'
'-y, -x, z-1/2'
'-x+y, y, z-1/2'
'x, x-y, z-1/2'
'-x+2/3, -y+1/3, -z+1/3'
'y+2/3, -x+y+1/3, -z+1/3'
'x-y+2/3, x+1/3, -z+1/3'
'-y+2/3, -x+1/3, z-1/6'
'-x+y+2/3, y+1/3, z-1/6'
'x+2/3, x-y+1/3, z-1/6'
'-x+1/3, -y+2/3, -z+2/3'
'y+1/3, -x+y+2/3, -z+2/3'
'x-y+1/3, x+2/3, -z+2/3'
'-y+1/3, -x+2/3, z+1/6'
'-x+y+1/3, y+2/3, z+1/6'
'x+1/3, x-y+2/3, z+1/6'

loop_
_atom_site_label
_atom_site_type_symbol
_atom_site_fract_x
_atom_site_fract_y
_atom_site_fract_z
_atom_site_U_iso_or_equiv
_atom_site_adp_type
_atom_site_occupancy
_atom_site_symmetry_multiplicity
_atom_site_calc_flag
_atom_site_refinement_flags
_atom_site_disorder_assembly
_atom_site_disorder_group
Ni1 Ni 0.6667 0.40220(3) 0.0833 0.0207(4) Uani 1 2 d S . .
O1 O 0.6667 0.3333 0.0833 0.030(3) Uani 1 6 d S . .
H1A H 0.6667 0.3333 0.1260 0.036 Uiso 0.50 3 calc SPR . .
O2 O 0.43417(17) 0.71387(17) -0.0170(2) 0.0310(11) Uani 1 1 d . . .
O3 O 0.39681(17) 0.62572(16) -0.0269(2) 0.0302(11) Uani 1 1 d . . .
N1 N 0.6667 0.4739(2) 0.0833 0.0278(17) Uani 1 2 d S . .
N2 N 0.6667 0.7177(2) 0.0833 0.0302(18) Uani 1 2 d S . .
C1 C 0.4336(2) 0.6703(2) -0.0117(3) 0.0234(13) Uani 1 1 d . . .
C2 C 0.4823(2) 0.6726(3) 0.0143(3) 0.0275(14) Uani 1 1 d . . .
C3 C 0.5293(3) 0.7193(3) 0.0210(4) 0.0372(17) Uani 1 1 d . . .
H3A H 0.5310 0.7519 0.0122 0.045 Uiso 1 1 calc R . .
C4 C 0.5748(3) 0.7194(3) 0.0408(4) 0.0399(19) Uani 1 1 d . . .
H4A H 0.6070 0.7522 0.0450 0.048 Uiso 1 1 calc R . .
C5 C 0.5737(3) 0.6732(3) 0.0542(3) 0.0320(15) Uani 1 1 d . . .
C6 C 0.5248(3) 0.6264(3) 0.0522(5) 0.054(2) Uani 1 1 d . . .
H6A H 0.5221 0.5942 0.0650 0.065 Uiso 1 1 calc R . .
C7 C 0.4800(3) 0.6260(3) 0.0317(4) 0.050(2) Uani 1 1 d . . .
H7A H 0.4474 0.5935 0.0296 0.060 Uiso 1 1 calc R . .
C8 C 0.6225(3) 0.6717(2) 0.0698(3) 0.0312(15) Uani 1 1 d . . .
C9 C 0.6219(3) 0.6233(3) 0.0687(3) 0.0365(17) Uani 1 1 d . . .
H9A H 0.5905 0.5917 0.0580 0.044 Uiso 1 1 calc R . .
C10 C 0.6667 0.6214(3) 0.0833 0.033(2) Uani 1 2 d S . .
C11 C 0.6667 0.5698(3) 0.0833 0.030(2) Uani 1 2 d S . .
C12 C 0.7134(3) 0.5684(3) 0.0867(4) 0.0390(18) Uani 1 1 d . . .
H12A H 0.7465 0.6005 0.0891 0.047 Uiso 1 1 calc R . .
C13 C 0.7117(3) 0.5201(3) 0.0866(3) 0.0366(17) Uani 1 1 d . . .
H13A H 0.7442 0.5199 0.0891 0.044 Uiso 1 1 calc R . .
O1A O 0.6742(8) 0.5240(8) 0.2380(9) 0.247(7) Uiso 1 1 d DU A 1
N1A N 0.6936(8) 0.4643(7) 0.2806(8) 0.194(5) Uiso 1 1 d DU A 1
C1A C 0.6711(8) 0.4808(8) 0.2401(9) 0.206(6) Uiso 1 1 d DU A 1
H1AA H 0.6512 0.4562 0.2109 0.248 Uiso 1 1 calc R A 1
C2A C 0.6928(9) 0.4139(7) 0.2728(9) 0.146(6) Uiso 1 1 d DU A 1
H2AA H 0.6709 0.3953 0.2395 0.219 Uiso 1 1 calc R A 1
H2AB H 0.6780 0.3919 0.3069 0.219 Uiso 1 1 calc R A 1
H2AC H 0.7291 0.4210 0.2666 0.219 Uiso 1 1 calc R A 1
C3A C 0.7232(9) 0.5025(9) 0.3260(9) 0.198(7) Uiso 1 1 d DU A 1
H3AA H 0.7171 0.5326 0.3234 0.297 Uiso 1 1 calc R A 1
H3AB H 0.7611 0.5150 0.3216 0.297 Uiso 1 1 calc R A 1
H3AC H 0.7110 0.4853 0.3632 0.297 Uiso 1 1 calc R A 1
O1B O 0.5577(14) 0.4887(11) 0.3056(13) 0.230(11) Uiso 0.50 1 d PDU . .
N1B N 0.5484(6) 0.5484(6) 0.2500 0.120(5) Uiso 1 2 d SDU . .
C1B C 0.5468(12) 0.5237(10) 0.3012(8) 0.175(9) Uiso 0.50 1 d PDU . .
H1BA H 0.5333 0.5331 0.3338 0.210 Uiso 0.50 1 d PR . .
C2B C 0.5339(15) 0.5893(11) 0.2515(15) 0.146(9) Uiso 0.50 1 d PDU . .
H2BA H 0.5249 0.5948 0.2893 0.219 Uiso 0.50 1 d PR . .
H2BB H 0.5602 0.6226 0.2356 0.219 Uiso 0.50 1 d PR . .
H2BC H 0.5028 0.5741 0.2279 0.219 Uiso 0.50 1 d PR . .
C3B C 0.5634(13) 0.5337(12) 0.1978(7) 0.115(8) Uiso 0.50 1 d PDU . .
H3BA H 0.5761 0.5100 0.2075 0.172 Uiso 0.50 1 d PR . .
H3BB H 0.5339 0.5163 0.1720 0.172 Uiso 0.50 1 d PR . .
H3BC H 0.5913 0.5648 0.1797 0.172 Uiso 0.50 1 d PR . .
N1C N 0.7378(9) 0.6930(8) 0.2480(11) 0.117(7) Uiso 0.50 1 d PDU . .
O1C O 0.8103(10) 0.6814(14) 0.2346(16) 0.243(15) Uiso 0.50 1 d PDU . .
C1C C 0.7904(9) 0.7094(11) 0.2397(13) 0.146(9) Uiso 0.50 1 d PDU . .
H1CA H 0.8151 0.7463 0.2361 0.175 Uiso 0.50 1 d PR . .
C2C C 0.7179(10) 0.7299(10) 0.250(2) 0.129(8) Uiso 0.50 1 d PDU . .
H2CA H 0.7426 0.7673 0.2411 0.193 Uiso 0.50 1 d PR . .
H2CB H 0.7006 0.7271 0.2864 0.193 Uiso 0.50 1 d PR . .
H2CC H 0.6909 0.7147 0.2195 0.193 Uiso 0.50 1 d PR . .
C3C C 0.7024(11) 0.6364(10) 0.2546(18) 0.167(14) Uiso 0.50 1 d PDU . .
H3CA H 0.7208 0.6161 0.2516 0.250 Uiso 0.50 1 d PR . .
H3CB H 0.6731 0.6226 0.2272 0.250 Uiso 0.50 1 d PR . .
H3CC H 0.6885 0.6331 0.2934 0.250 Uiso 0.50 1 d PR . .

loop_
_atom_site_aniso_label
_atom_site_aniso_U_11
_atom_site_aniso_U_22
_atom_site_aniso_U_33
_atom_site_aniso_U_23
_atom_site_aniso_U_13
_atom_site_aniso_U_12
Ni1 0.0119(6) 0.0121(5) 0.0381(7) -0.0006(2) -0.0013(4) 0.0060(3)
O1 0.010(3) 0.010(3) 0.069(8) 0.000 0.000 0.0050(14)
O2 0.025(2) 0.020(2) 0.052(3) -0.006(2) -0.013(2) 0.0142(19)
O3 0.020(2) 0.017(2) 0.051(3) -0.0022(19) -0.012(2) 0.0077(19)
N1 0.017(4) 0.017(3) 0.049(5) -0.0027(16) -0.005(3) 0.0086(18)
N2 0.022(4) 0.018(3) 0.052(5) -0.0058(17) -0.012(3) 0.0110(19)
C1 0.017(3) 0.020(3) 0.035(3) -0.002(3) -0.004(2) 0.011(3)
C2 0.021(3) 0.025(3) 0.038(4) -0.003(3) -0.010(3) 0.012(3)
C3 0.027(4) 0.019(3) 0.069(5) -0.007(3) -0.017(3) 0.014(3)
C4 0.025(4) 0.018(3) 0.074(5) -0.007(3) -0.019(3) 0.009(3)
C5 0.024(3) 0.020(3) 0.054(4) -0.005(3) -0.014(3) 0.012(3)
C6 0.032(4) 0.024(4) 0.106(7) 0.003(4) -0.020(4) 0.013(3)
C7 0.026(4) 0.018(3) 0.100(7) 0.002(4) -0.020(4) 0.006(3)
C8 0.025(3) 0.018(3) 0.051(4) -0.005(3) -0.014(3) 0.011(3)
C9 0.026(4) 0.019(3) 0.063(5) -0.008(3) -0.019(3) 0.011(3)
C10 0.029(5) 0.022(3) 0.051(6) -0.007(2) -0.013(4) 0.014(2)
C11 0.023(5) 0.020(3) 0.047(6) -0.006(2) -0.012(4) 0.011(2)
C12 0.025(4) 0.022(3) 0.070(5) -0.005(3) -0.013(3) 0.012(3)
C13 0.026(3) 0.022(3) 0.064(5) -0.001(3) -0.009(3) 0.014(3)

loop_
_atom_type_symbol
_atom_type_description
_atom_type_scat_dispersion_real
_atom_type_scat_dispersion_imag
_atom_type_scat_source
C C 0.0033 0.0016 'International Tables Vol C Tables 4.2.6.8 and 6.1.1.4'
H H 0.0000 0.0000 'International Tables Vol C Tables 4.2.6.8 and 6.1.1.4'
N N 0.0061 0.0033 'International Tables Vol C Tables 4.2.6.8 and 6.1.1.4'
O O 0.0106 0.0060 'International Tables Vol C Tables 4.2.6.8 and 6.1.1.4'
Ni Ni 0.3393 1.1124 'International Tables Vol C Tables 4.2.6.8 and 6.1.1.4'

loop_
_geom_angle_atom_site_label_1
_geom_angle_atom_site_label_2
_geom_angle_atom_site_label_3
_geom_angle
_geom_angle_site_symmetry_1
_geom_angle_site_symmetry_3
O1 Ni1 O2 94.16(12) . 35_545
O1 Ni1 O2 94.16(12) . 21_655
O2 Ni1 O2 171.7(2) 35_545 21_655
O1 Ni1 O3 93.06(12) . 19_665
O2 Ni1 O3 88.31(19) 35_545 19_665
O2 Ni1 O3 91.24(19) 21_655 19_665
O1 Ni1 O3 93.06(12) . 36
O2 Ni1 O3 91.24(19) 35_545 36
O2 Ni1 O3 88.31(19) 21_655 36
O3 Ni1 O3 173.9(2) 19_665 36
O1 Ni1 N1 180.000(1) . .
O2 Ni1 N1 85.84(12) 35_545 .
O2 Ni1 N1 85.84(12) 21_655 .
O3 Ni1 N1 86.94(12) 19_665 .
O3 Ni1 N1 86.94(12) 36 .
Ni1 O1 Ni1 120.0 3_665 2_655
Ni1 O1 Ni1 120.0 3_665 .
Ni1 O1 Ni1 120.0 2_655 .
C1 O2 Ni1 126.6(4) . 20_565
C1 O3 Ni1 135.9(4) . 19_665
C13 N1 C13 117.6(8) 18_654 .
C13 N1 Ni1 121.2(4) 18_654 .
C13 N1 Ni1 121.2(4) . .
C8 N2 C8 118.0(8) . 18_654
O3 C1 O2 126.0(5) . .
O3 C1 C2 117.1(5) . .
O2 C1 C2 116.9(5) . .
C3 C2 C7 118.2(6) . .
C3 C2 C1 122.5(6) . .
C7 C2 C1 119.3(6) . .
C2 C3 C4 120.8(6) . .
C5 C4 C3 121.1(6) . .
C4 C5 C6 117.7(6) . .
C4 C5 C8 122.1(6) . .
C6 C5 C8 120.2(6) . .
C7 C6 C5 121.1(7) . .
C6 C7 C2 120.7(7) . .
N2 C8 C9 121.9(6) . .
N2 C8 C5 118.6(6) . .
C9 C8 C5 119.5(6) . .
C10 C9 C8 120.0(6) . .
C9 C10 C9 118.2(9) 18_654 .
C9 C10 C11 120.9(4) 18_654 .
C9 C10 C11 120.9(4) . .
C12 C11 C12 117.2(9) . 18_654
C12 C11 C10 121.4(4) . .
C12 C11 C10 121.4(4) 18_654 .
C13 C12 C11 119.6(7) . .
N1 C13 C12 123.0(6) . .
C1A N1A C3A 116.1(12) . .
C1A N1A C2A 119.5(14) . .
C3A N1A C2A 123.9(16) . .
O1A C1A N1A 126.1(15) . .
C1B O1B C2B 64.4(12) . 4
C1B N1B C1B 148(3) 4 .
C1B N1B C3B 121.3(12) 4 4
C1B N1B C3B 58.9(14) . 4
C1B N1B C3B 58.9(14) 4 .
C1B N1B C3B 121.3(12) . .
C3B N1B C3B 180(4) 4 .
C1B N1B C2B 117.2(14) 4 4
C1B N1B C2B 71.9(15) . 4
C3B N1B C2B 121.5(16) 4 4
C3B N1B C2B 58.4(16) . 4
C1B N1B C2B 71.9(15) 4 .
C1B N1B C2B 117.2(14) . .
C3B N1B C2B 58.4(16) 4 .
C3B N1B C2B 121.5(16) . .
C2B N1B C2B 149(3) 4 .
O1B C1B N1B 123.7(15) . .
O1B C1B C3B 174.0(15) . 4
N1B C1B C3B 62.3(8) . 4
O1B C1B C2B 74.5(17) . 4
N1B C1B C2B 55.8(9) . 4
C3B C1B C2B 110.7(17) 4 4
C3B C2B N1B 60.4(9) 4 .
C3B C2B C1B 106.1(15) 4 4
N1B C2B C1B 52.3(8) . 4
C3B C2B O1B 124(3) 4 4
N1B C2B O1B 90.1(17) . 4
C1B C2B O1B 41.2(10) 4 4
C1B C3B C2B 120.1(12) 4 4
C1B C3B N1B 58.8(9) 4 .
C2B C3B N1B 61.3(10) 4 .
C2C N1C C1C 116(3) 4 .
C2C N1C C3C 128(3) 4 .
C1C N1C C3C 116.5(14) . .
C2C N1C C2C 7(2) 4 .
C1C N1C C2C 122.4(17) . .
C3C N1C C2C 121.2(19) . .
O1C C1C N1C 127.0(16) . .
O1C C1C C2C 150.9(18) . 4
N1C C1C C2C 24.0(10) . 4
C2C C2C N1C 163(5) 4 4
C2C C2C N1C 10(3) 4 .
N1C C2C N1C 154(4) 4 .
C2C C2C C1C 155(5) 4 4
N1C C2C C1C 40(2) 4 4
N1C C2C C1C 165(3) . 4

loop_
_geom_bond_atom_site_label_1
_geom_bond_atom_site_label_2
_geom_bond_distance
_geom_bond_site_symmetry_2
Ni1 O1 2.0046(10) .
Ni1 O2 2.065(4) 35_545
Ni1 O2 2.065(4) 21_655
Ni1 O3 2.078(4) 19_665
Ni1 O3 2.078(4) 36
Ni1 N1 2.088(7) .
O1 Ni1 2.0046(10) 3_665
O1 Ni1 2.0046(10) 2_655
O2 C1 1.265(7) .
O2 Ni1 2.065(4) 20_565
O3 C1 1.252(8) .
O3 Ni1 2.078(4) 19_665
N1 C13 1.330(8) 18_654
N1 C13 1.330(8) .
N2 C8 1.350(7) .
N2 C8 1.350(7) 18_654
C1 C2 1.515(8) .
C2 C3 1.372(9) .
C2 C7 1.385(10) .
C3 C4 1.403(9) .
C4 C5 1.366(9) .
C5 C6 1.395(10) .
C5 C8 1.489(9) .
C6 C7 1.383(10) .
C8 C9 1.400(9) .
C9 C10 1.375(8) .
C10 C9 1.375(8) 18_654
C10 C11 1.503(12) .
C11 C12 1.383(8) .
C11 C12 1.383(8) 18_654
C12 C13 1.381(10) .
O1A C1A 1.217(10) .
N1A C1A 1.369(10) .
N1A C3A 1.465(10) .
N1A C2A 1.467(9) .
O1B C1B 1.214(10) .
O1B C2B 1.78(4) 4
N1B C1B 1.386(10) 4
N1B C1B 1.386(10) .
N1B C3B 1.435(10) 4
N1B C3B 1.435(10) .
N1B C2B 1.448(10) 4
N1B C2B 1.448(10) .
C1B C3B 1.39(3) 4
C1B C2B 1.66(3) 4
C2B C3B 1.41(3) 4
C2B C1B 1.66(3) 4
C2B O1B 1.78(4) 4
C3B C1B 1.39(3) 4
C3B C2B 1.41(3) 4
N1C C2C 0.86(4) 4
N1C C1C 1.371(10) .
N1C C3C 1.450(10) .
N1C C2C 1.453(10) .
O1C C1C 1.220(10) .
C1C C2C 1.91(4) 4
C2C C2C 0.61(4) 4
C2C N1C 0.86(4) 4
C2C C1C 1.91(4) 4
